data_4087016
loop_
_publ_author_name
'Garc\'es, Andr\'es'
'S\'anchez-Barba, Luis F.'
'Fern\'andez-Baeza, Juan'
'Otero, Antonio'
'Lara-S\'anchez, Agust\'in'
'Rodr\'iguez, Ana M.'

_publ_section_title
;
 Studies on Multinuclear Magnesium tert-Butyl Heteroscorpionates:
 Synthesis, Coordination Ability, and Heteroselective Ring-Opening
 Polymerization of rac-Lactide
;
_journal_issue 4
_journal_name_full Organometallics
_journal_page_first 884
_journal_paper_doi 10.1021/acs.organomet.6b00934
_journal_volume 36
_journal_year 2017
_chemical_formula_moiety 'C42 H80 Mg3 N6 O3'
_chemical_formula_sum 'C42 H80 Mg3 N6 O3'
_chemical_formula_weight 790.05
_chemical_name_systematic
;
 ?
;
_space_group_crystal_system monoclinic
_space_group_IT_number 14
_space_group_name_Hall '-P 2ybc'
_space_group_name_H-M_alt 'P 1 21/c 1'
_symmetry_space_group_name_Hall '-P 2ybc'
_symmetry_space_group_name_H-M 'P 1 21/c 1'
_atom_sites_solution_hydrogens geom
_audit_creation_method SHELXL-2013
_cell_angle_alpha 90
_cell_angle_beta 110.375(2)
_cell_angle_gamma 90
_cell_formula_units_Z 4
_cell_length_a 12.7971(6)
_cell_length_b 30.4929(16)
_cell_length_c 13.3628(7)
_cell_measurement_reflns_used 9957
_cell_measurement_temperature 180(2)
_cell_measurement_theta_max 23.502
_cell_measurement_theta_min 2.580
_cell_volume 4888.2(4)
_computing_cell_refinement 'Bruker SAINT'
_computing_data_collection 'Bruker APEX'
_computing_data_reduction 'Bruker SAINT, SADABS, XPREP'
_computing_molecular_graphics 'WINGX v2014.1 (Farrugia, 2012)'
_computing_publication_material 'WINGX v2014.1 (Farrugia, 2012)'
_computing_structure_refinement 'SHELXL-2013 (Sheldrick, 2013)'
_computing_structure_solution 'SHELXS-2013 (Sheldrick, 2013)'
_diffrn_ambient_temperature 180(2)
_diffrn_measured_fraction_theta_full 0.995
_diffrn_measured_fraction_theta_max 0.993
_diffrn_measurement_device_type 'CCD X8 APEXII'
_diffrn_measurement_method 'omega and phi scans'
_diffrn_radiation_type MoK\a
_diffrn_radiation_wavelength 0.71073
_diffrn_reflns_av_R_equivalents 0.0611
_diffrn_reflns_av_unetI/netI 0.0542
_diffrn_reflns_Laue_measured_fraction_full 0.995
_diffrn_reflns_Laue_measured_fraction_max 0.993
_diffrn_reflns_limit_h_max 15
_diffrn_reflns_limit_h_min -14
_diffrn_reflns_limit_k_max 38
_diffrn_reflns_limit_k_min -38
_diffrn_reflns_limit_l_max 16
_diffrn_reflns_limit_l_min -16
_diffrn_reflns_number 58218
_diffrn_reflns_point_group_measured_fraction_full 0.995
_diffrn_reflns_point_group_measured_fraction_max 0.993
_diffrn_reflns_theta_full 25.242
_diffrn_reflns_theta_max 26.416
_diffrn_reflns_theta_min 2.160
_exptl_absorpt_coefficient_mu 0.102
_exptl_absorpt_correction_T_max 0.798
_exptl_absorpt_correction_T_min 0.745
_exptl_absorpt_correction_type multi-scan
_exptl_absorpt_process_details SADABS
_exptl_crystal_colour yellow
_exptl_crystal_density_diffrn 1.074
_exptl_crystal_description prism
_exptl_crystal_F_000 1736
_exptl_crystal_size_max 0.270
_exptl_crystal_size_mid 0.230
_exptl_crystal_size_min 0.110
_refine_diff_density_max 1.108
_refine_diff_density_min -0.498
_refine_diff_density_rms 0.061
_refine_ls_extinction_method none
_refine_ls_goodness_of_fit_ref 1.024
_refine_ls_hydrogen_treatment constr
_refine_ls_matrix_type full
_refine_ls_number_parameters 546
_refine_ls_number_reflns 9969
_refine_ls_number_restraints 168
_refine_ls_restrained_S_all 1.021
_refine_ls_R_factor_all 0.1047
_refine_ls_R_factor_gt 0.0613
_refine_ls_shift/su_max 0.000
_refine_ls_shift/su_mean 0.000
_refine_ls_structure_factor_coef Fsqd
_refine_ls_weighting_details 'w=1/[\s^2^(Fo^2^)+(0.0902P)^2^+3.6888P] where P=(Fo^2^+2Fc^2^)/3'
_refine_ls_weighting_scheme calc
_refine_ls_wR_factor_gt 0.1554
_refine_ls_wR_factor_ref 0.1832
_reflns_Friedel_coverage 0.000
_reflns_number_gt 6568
_reflns_number_total 9969
_reflns_threshold_expression 'I > 2\s(I)'
_cod_data_source_file om6b00934_si_002.cif
_cod_data_source_block 14
_cod_depositor_comments 'Adding full bibliography for 4087009--4087016.cif.'
_cod_database_code 4087016
_shelx_space_group_comment
;
The symmetry employed for this shelxl refinement is uniquely defined
by the following loop, which should always be used as a source of
symmetry information in preference to the above space-group names.
They are only intended as comments.
;
_shelx_estimated_absorpt_t_min 0.973
_shelx_estimated_absorpt_t_max 0.989
_shelxl_version_number 2013-4

loop_
_space_group_symop_operation_xyz
'x, y, z'
'-x, y+1/2, -z+1/2'
'-x, -y, -z'
'x, -y-1/2, z-1/2'

loop_
_atom_site_label
_atom_site_type_symbol
_atom_site_fract_x
_atom_site_fract_y
_atom_site_fract_z
_atom_site_U_iso_or_equiv
_atom_site_adp_type
_atom_site_occupancy
_atom_site_site_symmetry_order
_atom_site_calc_flag
_atom_site_refinement_flags_posn
_atom_site_refinement_flags_adp
_atom_site_refinement_flags_occupancy
_atom_site_disorder_assembly
_atom_site_disorder_group
Mg1 Mg 0.86666(7) 0.13125(3) -0.13128(7) 0.0260(2) Uani 1 1 d . . . . .
Mg2 Mg 0.80728(7) 0.07107(3) 0.20126(6) 0.0225(2) Uani 1 1 d . . . . .
Mg3 Mg 1.31316(8) 0.16380(3) 0.48593(8) 0.0413(3) Uani 1 1 d . . . . .
N1 N 0.76910(16) 0.07146(7) -0.15433(16) 0.0238(5) Uani 1 1 d . . . . .
N2 N 0.75976(16) 0.05699(7) -0.06003(16) 0.0216(4) Uani 1 1 d . . . . .
N3 N 0.99345(16) 0.10104(7) -0.00482(16) 0.0243(5) Uani 1 1 d . . . . .
N4 N 0.94531(16) 0.07371(7) 0.04904(16) 0.0219(4) Uani 1 1 d . . . . .
N5 N 0.79993(17) 0.15398(7) -0.02049(17) 0.0254(5) Uani 1 1 d . . . . .
N6 N 0.73183(16) 0.12435(7) 0.11546(16) 0.0227(4) Uani 1 1 d . . . . .
O1 O 0.96230(14) 0.10216(6) 0.28998(13) 0.0270(4) Uani 1 1 d . . . . .
O2 O 1.14350(15) 0.14762(6) 0.43766(15) 0.0365(5) Uani 1 1 d . . . . .
C1 C 0.68263(19) 0.02488(8) -0.0792(2) 0.0246(5) Uani 1 1 d . . . . .
C2 C 0.6415(2) 0.01808(9) -0.1877(2) 0.0280(6) Uani 1 1 d . . . . .
H2 H 0.5855 -0.0023 -0.2253 0.034 Uiso 1 1 calc R U . . .
C3 C 0.6980(2) 0.04687(9) -0.2316(2) 0.0272(6) Uani 1 1 d . . . . .
C4 C 0.6541(2) 0.00332(9) 0.0079(2) 0.0342(6) Uani 1 1 d . . . . .
H4A H 0.7225 -0.0070 0.0632 0.051 Uiso 1 1 calc R U . . .
H4B H 0.6046 -0.0216 -0.0211 0.051 Uiso 1 1 calc R U . . .
H4C H 0.6165 0.0244 0.0392 0.051 Uiso 1 1 calc R U . . .
C5 C 0.6892(2) 0.05079(10) -0.3450(2) 0.0376(7) Uani 1 1 d . . . . .
H5A H 0.6920 0.0818 -0.3631 0.056 Uiso 1 1 calc R U . . .
H5B H 0.6185 0.0380 -0.3910 0.056 Uiso 1 1 calc R U . . .
H5C H 0.7513 0.0351 -0.3558 0.056 Uiso 1 1 calc R U . . .
C6 C 1.0206(2) 0.04355(8) 0.1061(2) 0.0252(5) Uani 1 1 d . . . . .
C7 C 1.1202(2) 0.05330(10) 0.0936(2) 0.0320(6) Uani 1 1 d . . . . .
H7 H 1.1892 0.0386 0.1259 0.038 Uiso 1 1 calc R U . . .
C8 C 1.1005(2) 0.08868(9) 0.0250(2) 0.0298(6) Uani 1 1 d . . . . .
C9 C 0.9926(2) 0.00560(9) 0.1625(2) 0.0318(6) Uani 1 1 d . . . . .
H9A H 0.9616 0.0164 0.2154 0.048 Uiso 1 1 calc R U . . .
H9B H 1.0602 -0.0114 0.1986 0.048 Uiso 1 1 calc R U . . .
H9C H 0.9376 -0.0131 0.1106 0.048 Uiso 1 1 calc R U . . .
C10 C 1.1802(2) 0.11194(11) -0.0163(3) 0.0427(8) Uani 1 1 d . . . . .
H10A H 1.1955 0.0936 -0.0698 0.064 Uiso 1 1 calc R U . . .
H10B H 1.2500 0.1177 0.0428 0.064 Uiso 1 1 calc R U . . .
H10C H 1.1474 0.1398 -0.0490 0.064 Uiso 1 1 calc R U . . .
C11 C 0.82783(19) 0.07685(8) 0.04149(19) 0.0210(5) Uani 1 1 d . . . . .
C12 C 0.78337(19) 0.12398(8) 0.04391(19) 0.0216(5) Uani 1 1 d . . . . .
C13 C 0.7846(3) 0.20125(9) -0.0067(3) 0.0406(7) Uani 1 1 d . . . . .
H13 H 0.7744 0.2061 0.0633 0.049 Uiso 1 1 calc R U . . .
C14 C 0.8913(4) 0.22424(11) -0.0055(4) 0.0761(14) Uani 1 1 d . . . . .
H14A H 0.9546 0.2135 0.0549 0.114 Uiso 1 1 calc R U . . .
H14B H 0.8836 0.2560 0.0016 0.114 Uiso 1 1 calc R U . . .
H14C H 0.9041 0.2180 -0.0722 0.114 Uiso 1 1 calc R U . . .
C15 C 0.6845(4) 0.21919(12) -0.0954(3) 0.0673(11) Uani 1 1 d . . . . .
H15A H 0.6928 0.2135 -0.1644 0.101 Uiso 1 1 calc R U . . .
H15B H 0.6791 0.2509 -0.0859 0.101 Uiso 1 1 calc R U . . .
H15C H 0.6167 0.2048 -0.0935 0.101 Uiso 1 1 calc R U . . .
C16 C 0.6513(2) 0.15734(9) 0.1227(2) 0.0296(6) Uani 1 1 d . . . . .
H16 H 0.6328 0.1776 0.0601 0.036 Uiso 1 1 calc R U . . .
C17 C 0.6986(3) 0.18360(12) 0.2263(3) 0.0526(9) Uani 1 1 d . . . . .
H17A H 0.7170 0.1636 0.2874 0.079 Uiso 1 1 calc R U . . .
H17B H 0.6430 0.2049 0.2305 0.079 Uiso 1 1 calc R U . . .
H17C H 0.7660 0.1991 0.2272 0.079 Uiso 1 1 calc R U . . .
C18 C 0.5463(2) 0.13276(10) 0.1203(3) 0.0409(7) Uani 1 1 d . . . . .
H18A H 0.5179 0.1153 0.0547 0.061 Uiso 1 1 calc R U . . .
H18B H 0.4893 0.1539 0.1222 0.061 Uiso 1 1 calc R U . . .
H18C H 0.5643 0.1133 0.1824 0.061 Uiso 1 1 calc R U . . .
C19 C 0.9020(3) 0.15915(12) -0.2654(2) 0.0455(8) Uani 1 1 d . . . . .
C20 C 0.9841(4) 0.19775(15) -0.2391(3) 0.0713(13) Uani 1 1 d . . . . .
H20A H 1.0525 0.1894 -0.1811 0.107 Uiso 1 1 calc R U . . .
H20B H 0.9502 0.2230 -0.2168 0.107 Uiso 1 1 calc R U . . .
H20C H 1.0019 0.2055 -0.3025 0.107 Uiso 1 1 calc R U . . .
C21 C 0.7954(3) 0.17483(14) -0.3530(3) 0.0699(12) Uani 1 1 d . . . . .
H21A H 0.8135 0.1854 -0.4142 0.105 Uiso 1 1 calc R U . . .
H21B H 0.7619 0.1987 -0.3253 0.105 Uiso 1 1 calc R U . . .
H21C H 0.7425 0.1504 -0.3755 0.105 Uiso 1 1 calc R U . . .
C22 C 0.9541(3) 0.12296(16) -0.3116(3) 0.0702(12) Uani 1 1 d . . . . .
H22A H 0.9019 0.0984 -0.3345 0.105 Uiso 1 1 calc R U . . .
H22B H 1.0232 0.1129 -0.2569 0.105 Uiso 1 1 calc R U . . .
H22C H 0.9706 0.1344 -0.3730 0.105 Uiso 1 1 calc R U . . .
C23 C 0.7734(2) 0.02774(10) 0.3153(2) 0.0355(7) Uani 1 1 d . . . . .
C24 C 0.6486(3) 0.01736(11) 0.2788(3) 0.0451(8) Uani 1 1 d . . . . .
H24A H 0.6321 0.0021 0.3361 0.068 Uiso 1 1 calc R U . . .
H24B H 0.6280 -0.0014 0.2153 0.068 Uiso 1 1 calc R U . . .
H24C H 0.6059 0.0447 0.2617 0.068 Uiso 1 1 calc R U . . .
C25 C 0.8335(3) -0.01641(13) 0.3362(3) 0.0681(12) Uani 1 1 d . . . . .
H25A H 0.9141 -0.0116 0.3672 0.102 Uiso 1 1 calc R U . . .
H25B H 0.8161 -0.0324 0.2688 0.102 Uiso 1 1 calc R U . . .
H25C H 0.8088 -0.0335 0.3860 0.102 Uiso 1 1 calc R U . . .
C26 C 0.8028(4) 0.05185(16) 0.4209(3) 0.0750(14) Uani 1 1 d . . . . .
H26A H 0.7844 0.0334 0.4725 0.112 Uiso 1 1 calc R U . . .
H26B H 0.7603 0.0792 0.4103 0.112 Uiso 1 1 calc R U . . .
H26C H 0.8827 0.0585 0.4480 0.112 Uiso 1 1 calc R U . . .
C27 C 1.0554(2) 0.07933(9) 0.3651(2) 0.0326(6) Uani 1 1 d . . . . .
H27A H 1.1119 0.0732 0.3319 0.039 Uiso 1 1 calc R U . . .
H27B H 1.0298 0.0510 0.3844 0.039 Uiso 1 1 calc R U . . .
C28 C 1.1063(3) 0.10628(10) 0.4633(2) 0.0381(7) Uani 1 1 d . . . . .
H28A H 1.0507 0.1112 0.4983 0.046 Uiso 1 1 calc R U . . .
H28B H 1.1702 0.0903 0.5139 0.046 Uiso 1 1 calc R U . . .
C29 C 1.0519(2) 0.17071(10) 0.3604(3) 0.0435(8) Uani 1 1 d . . . . .
H29A H 1.0792 0.1987 0.3409 0.052 Uiso 1 1 calc R U . . .
H29B H 0.9946 0.1776 0.3921 0.052 Uiso 1 1 calc R U . . .
C30 C 1.0014(2) 0.14341(9) 0.2623(2) 0.0354(7) Uani 1 1 d . . . . .
H30A H 0.9384 0.1594 0.2105 0.043 Uiso 1 1 calc R U . . .
H30B H 1.0577 0.1377 0.2284 0.043 Uiso 1 1 calc R U . . .
C31 C 1.3160(9) 0.2337(4) 0.5272(9) 0.057(2) Uani 0.5 1 d D U P A 1
C32 C 1.3248(9) 0.2617(3) 0.4362(8) 0.078(3) Uani 0.5 1 d D U P A 1
H32A H 1.3373 0.2923 0.4593 0.116 Uiso 0.5 1 calc R U P A 1
H32B H 1.2555 0.2594 0.3746 0.116 Uiso 0.5 1 calc R U P A 1
H32C H 1.3873 0.2513 0.4161 0.116 Uiso 0.5 1 calc R U P A 1
C33 C 1.2143(7) 0.2523(3) 0.5568(8) 0.060(2) Uani 0.5 1 d D U P A 1
H33A H 1.2288 0.2830 0.5791 0.090 Uiso 0.5 1 calc R U P A 1
H33B H 1.2058 0.2350 0.6153 0.090 Uiso 0.5 1 calc R U P A 1
H33C H 1.1458 0.2505 0.4943 0.090 Uiso 0.5 1 calc R U P A 1
C34 C 1.4210(7) 0.2418(3) 0.6281(8) 0.077(3) Uani 0.5 1 d D U P A 1
H34A H 1.4878 0.2326 0.6136 0.116 Uiso 0.5 1 calc R U P A 1
H34B H 1.4149 0.2247 0.6880 0.116 Uiso 0.5 1 calc R U P A 1
H34C H 1.4264 0.2730 0.6461 0.116 Uiso 0.5 1 calc R U P A 1
C31A C 1.3409(12) 0.2318(4) 0.4886(11) 0.087(4) Uani 0.5 1 d D U P A 2
C32A C 1.3390(14) 0.2486(4) 0.3799(10) 0.139(5) Uani 0.5 1 d D U P A 2
H32D H 1.2617 0.2535 0.3333 0.208 Uiso 0.5 1 calc R U P A 2
H32E H 1.3735 0.2268 0.3473 0.208 Uiso 0.5 1 calc R U P A 2
H32F H 1.3806 0.2762 0.3896 0.208 Uiso 0.5 1 calc R U P A 2
C33A C 1.2619(10) 0.2596(4) 0.5270(10) 0.101(4) Uani 0.5 1 d D U P A 2
H33D H 1.2857 0.2904 0.5329 0.151 Uiso 0.5 1 calc R U P A 2
H33E H 1.2639 0.2491 0.5969 0.151 Uiso 0.5 1 calc R U P A 2
H33F H 1.1858 0.2572 0.4755 0.151 Uiso 0.5 1 calc R U P A 2
C34A C 1.4609(9) 0.2383(3) 0.5697(10) 0.107(4) Uani 0.5 1 d D U P A 2
H34D H 1.5145 0.2251 0.5412 0.161 Uiso 0.5 1 calc R U P A 2
H34E H 1.4673 0.2242 0.6375 0.161 Uiso 0.5 1 calc R U P A 2
H34F H 1.4765 0.2697 0.5815 0.161 Uiso 0.5 1 calc R U P A 2
C35 C 1.3901(3) 0.12248(15) 0.3992(3) 0.0581(10) Uani 1 1 d . . . . .
C36 C 1.5129(3) 0.13624(19) 0.4282(3) 0.0826(15) Uani 1 1 d . . . . .
H36A H 1.5531 0.1304 0.5041 0.124 Uiso 1 1 calc R U . . .
H36B H 1.5168 0.1676 0.4139 0.124 Uiso 1 1 calc R U . . .
H36C H 1.5470 0.1194 0.3851 0.124 Uiso 1 1 calc R U . . .
C37 C 1.3340(4) 0.1307(2) 0.2802(3) 0.108(2) Uani 1 1 d . . . . .
H37A H 1.3688 0.1123 0.2405 0.161 Uiso 1 1 calc R U . . .
H37B H 1.3425 0.1616 0.2647 0.161 Uiso 1 1 calc R U . . .
H37C H 1.2546 0.1235 0.2588 0.161 Uiso 1 1 calc R U . . .
C38 C 1.3877(3) 0.07315(15) 0.4187(3) 0.0697(12) Uani 1 1 d . . . . .
H38A H 1.3106 0.0626 0.3895 0.105 Uiso 1 1 calc R U . . .
H38B H 1.4179 0.0673 0.4956 0.105 Uiso 1 1 calc R U . . .
H38C H 1.4329 0.0579 0.3836 0.105 Uiso 1 1 calc R U . . .
C39 C 1.2914(3) 0.1476(2) 0.7147(4) 0.0966(19) Uani 1 1 d . . . . .
H39A H 1.2154 0.1351 0.6936 0.116 Uiso 1 1 calc R U . . .
H39B H 1.2870 0.1798 0.7213 0.116 Uiso 1 1 calc R U . . .
C40 C 1.3729(5) 0.12605(17) 0.8253(4) 0.0951(18) Uani 1 1 d . . . . .
H40A H 1.3906 0.1474 0.8846 0.114 Uiso 1 1 calc R U . . .
H40B H 1.3382 0.0998 0.8444 0.114 Uiso 1 1 calc R U . . .
C41 C 1.4674(3) 0.11485(19) 0.8036(3) 0.0815(15) Uani 1 1 d . . . . .
H41A H 1.4881 0.0843 0.8273 0.098 Uiso 1 1 calc R U . . .
H41B H 1.5294 0.1341 0.8457 0.098 Uiso 1 1 calc R U . . .
C42 C 1.4551(3) 0.11828(17) 0.6955(3) 0.0709(13) Uani 1 1 d . . . . .
H42A H 1.4638 0.0890 0.6672 0.085 Uiso 1 1 calc R U . . .
H42B H 1.5133 0.1379 0.6874 0.085 Uiso 1 1 calc R U . . .
O3 O 1.34577(17) 0.13572(8) 0.63632(16) 0.0466(6) Uani 1 1 d . . . . .

loop_
_atom_site_aniso_label
_atom_site_aniso_U_11
_atom_site_aniso_U_22
_atom_site_aniso_U_33
_atom_site_aniso_U_23
_atom_site_aniso_U_13
_atom_site_aniso_U_12
Mg1 0.0242(4) 0.0315(5) 0.0218(5) -0.0002(4) 0.0073(3) -0.0037(3)
Mg2 0.0197(4) 0.0255(4) 0.0215(4) 0.0002(3) 0.0062(3) -0.0005(3)
Mg3 0.0341(5) 0.0337(6) 0.0418(6) 0.0051(4) -0.0049(4) -0.0067(4)
N1 0.0203(10) 0.0299(12) 0.0194(11) -0.0012(9) 0.0046(8) 0.0010(9)
N2 0.0184(10) 0.0227(11) 0.0219(11) -0.0035(8) 0.0049(8) 0.0015(8)
N3 0.0201(10) 0.0299(12) 0.0228(11) -0.0046(9) 0.0074(9) -0.0033(9)
N4 0.0194(10) 0.0256(11) 0.0197(10) -0.0031(8) 0.0058(8) 0.0008(8)
N5 0.0279(11) 0.0198(11) 0.0289(12) 0.0018(9) 0.0104(9) 0.0015(8)
N6 0.0210(10) 0.0249(11) 0.0212(11) -0.0027(9) 0.0062(8) 0.0037(8)
O1 0.0236(9) 0.0281(10) 0.0245(9) 0.0013(7) 0.0023(7) -0.0026(7)
O2 0.0304(10) 0.0331(11) 0.0352(11) 0.0006(9) -0.0024(8) -0.0022(8)
C1 0.0165(12) 0.0233(13) 0.0310(14) -0.0034(11) 0.0047(10) 0.0024(10)
C2 0.0185(12) 0.0314(14) 0.0286(14) -0.0063(11) 0.0011(10) -0.0011(10)
C3 0.0209(13) 0.0296(14) 0.0259(14) -0.0049(11) 0.0015(11) 0.0048(10)
C4 0.0308(15) 0.0344(15) 0.0368(16) -0.0037(12) 0.0110(12) -0.0113(12)
C5 0.0355(16) 0.0457(18) 0.0250(15) -0.0058(13) 0.0021(12) -0.0005(13)
C6 0.0227(13) 0.0272(13) 0.0220(13) -0.0064(10) 0.0032(10) 0.0055(10)
C7 0.0199(13) 0.0430(16) 0.0299(15) -0.0071(12) 0.0048(11) 0.0091(11)
C8 0.0212(13) 0.0401(16) 0.0274(14) -0.0113(12) 0.0076(11) -0.0029(11)
C9 0.0313(14) 0.0283(15) 0.0316(15) 0.0001(12) 0.0055(12) 0.0086(11)
C10 0.0241(14) 0.061(2) 0.0442(18) -0.0060(15) 0.0140(13) -0.0067(13)
C11 0.0172(11) 0.0225(12) 0.0219(13) -0.0025(10) 0.0052(10) 0.0002(9)
C12 0.0182(12) 0.0223(13) 0.0207(12) -0.0029(10) 0.0022(10) 0.0008(9)
C13 0.0525(19) 0.0229(15) 0.054(2) 0.0033(13) 0.0288(16) 0.0028(13)
C14 0.102(3) 0.0314(19) 0.127(4) -0.021(2) 0.081(3) -0.022(2)
C15 0.093(3) 0.046(2) 0.065(3) 0.0249(19) 0.030(2) 0.033(2)
C16 0.0298(14) 0.0329(15) 0.0279(14) 0.0008(11) 0.0122(12) 0.0109(11)
C17 0.056(2) 0.053(2) 0.044(2) -0.0197(16) 0.0112(16) 0.0173(16)
C18 0.0326(16) 0.0494(19) 0.0464(19) 0.0065(15) 0.0211(14) 0.0116(13)
C19 0.0434(18) 0.066(2) 0.0230(15) 0.0034(14) 0.0063(13) -0.0234(16)
C20 0.075(3) 0.097(3) 0.037(2) 0.0075(19) 0.0126(18) -0.049(2)
C21 0.068(3) 0.082(3) 0.043(2) 0.024(2) -0.0010(18) -0.031(2)
C22 0.065(2) 0.115(4) 0.042(2) -0.021(2) 0.0332(19) -0.025(2)
C23 0.0340(15) 0.0431(17) 0.0297(15) 0.0077(13) 0.0117(12) -0.0070(13)
C24 0.0387(17) 0.055(2) 0.0455(19) 0.0087(15) 0.0191(15) -0.0115(15)
C25 0.055(2) 0.063(2) 0.089(3) 0.048(2) 0.028(2) 0.0042(18)
C26 0.073(3) 0.126(4) 0.035(2) -0.013(2) 0.0305(19) -0.049(3)
C27 0.0274(14) 0.0320(15) 0.0315(15) 0.0058(12) 0.0015(12) -0.0012(11)
C28 0.0374(16) 0.0417(17) 0.0301(16) 0.0036(13) 0.0054(13) -0.0051(13)
C29 0.0318(16) 0.0309(16) 0.052(2) -0.0014(14) -0.0053(14) 0.0013(12)
C30 0.0301(14) 0.0319(15) 0.0335(16) 0.0076(12) -0.0026(12) -0.0057(12)
C31 0.048(4) 0.030(5) 0.072(6) 0.009(4) -0.004(4) -0.004(3)
C32 0.092(6) 0.038(5) 0.089(6) 0.016(5) 0.013(5) -0.011(4)
C33 0.067(5) 0.025(4) 0.071(5) -0.001(4) 0.001(4) 0.001(4)
C34 0.063(5) 0.049(5) 0.091(6) -0.009(5) -0.009(4) -0.014(4)
C31A 0.092(7) 0.030(5) 0.101(8) 0.009(5) -0.016(5) -0.020(4)
C32A 0.214(14) 0.052(7) 0.124(8) 0.023(6) 0.026(8) -0.035(8)
C33A 0.099(8) 0.040(6) 0.110(9) -0.005(5) -0.030(6) -0.006(6)
C34A 0.096(7) 0.040(5) 0.142(9) -0.017(6) -0.013(6) -0.029(5)
C35 0.0333(17) 0.109(3) 0.0312(18) -0.0067(19) 0.0099(14) -0.0161(18)
C36 0.039(2) 0.157(5) 0.049(2) -0.004(3) 0.0124(18) -0.026(2)
C37 0.048(2) 0.239(7) 0.034(2) -0.001(3) 0.0127(18) -0.037(3)
C38 0.044(2) 0.091(3) 0.076(3) -0.044(2) 0.023(2) -0.003(2)
C39 0.0304(19) 0.165(5) 0.083(3) -0.061(3) 0.005(2) 0.020(2)
C40 0.159(5) 0.092(3) 0.073(3) 0.015(3) 0.090(4) 0.028(3)
C41 0.058(2) 0.136(4) 0.045(2) 0.017(2) 0.0111(19) 0.040(3)
C42 0.044(2) 0.126(4) 0.038(2) 0.015(2) 0.0081(16) 0.038(2)
O3 0.0365(11) 0.0696(16) 0.0294(11) -0.0047(10) 0.0060(9) 0.0166(10)

loop_
_atom_type_symbol
_atom_type_description
_atom_type_scat_dispersion_real
_atom_type_scat_dispersion_imag
_atom_type_scat_source
C C 0.0033 0.0016 'International Tables Vol C Tables 4.2.6.8 and 6.1.1.4'
H H 0.0000 0.0000 'International Tables Vol C Tables 4.2.6.8 and 6.1.1.4'
N N 0.0061 0.0033 'International Tables Vol C Tables 4.2.6.8 and 6.1.1.4'
O O 0.0106 0.0060 'International Tables Vol C Tables 4.2.6.8 and 6.1.1.4'
Mg Mg 0.0486 0.0363 'International Tables Vol C Tables 4.2.6.8 and 6.1.1.4'

loop_
_geom_angle_atom_site_label_1
_geom_angle_atom_site_label_2
_geom_angle_atom_site_label_3
_geom_angle
N5 Mg1 N3 88.11(9)
N5 Mg1 N1 91.30(8)
N3 Mg1 N1 89.48(8)
N5 Mg1 C19 135.77(12)
N3 Mg1 C19 120.73(11)
N1 Mg1 C19 119.16(11)
N6 Mg2 O1 97.18(8)
N6 Mg2 C23 135.37(10)
O1 Mg2 C23 104.67(9)
N6 Mg2 C11 65.81(8)
O1 Mg2 C11 95.67(8)
C23 Mg2 C11 146.37(11)
N6 Mg2 C12 30.84(8)
O1 Mg2 C12 89.91(7)
C23 Mg2 C12 162.81(10)
C11 Mg2 C12 36.61(8)
O3 Mg3 O2 92.19(9)
O3 Mg3 C31A 114.3(4)
O2 Mg3 C31A 112.8(4)
O3 Mg3 C35 107.50(13)
O2 Mg3 C35 108.25(11)
C31A Mg3 C35 118.5(4)
O3 Mg3 C31 100.1(3)
O2 Mg3 C31 103.3(3)
C35 Mg3 C31 136.6(3)
C3 N1 N2 105.8(2)
C3 N1 Mg1 141.35(18)
N2 N1 Mg1 111.57(14)
C1 N2 N1 110.41(19)
C1 N2 C11 129.5(2)
N1 N2 C11 120.10(19)
C8 N3 N4 105.7(2)
C8 N3 Mg1 141.66(18)
N4 N3 Mg1 108.91(14)
C6 N4 N3 110.11(19)
C6 N4 C11 126.1(2)
N3 N4 C11 123.72(19)
C12 N5 C13 122.4(2)
C12 N5 Mg1 115.68(16)
C13 N5 Mg1 121.51(17)
C12 N6 C16 125.8(2)
C12 N6 Mg2 98.12(15)
C16 N6 Mg2 135.96(17)
C27 O1 C30 108.76(19)
C27 O1 Mg2 123.52(15)
C30 O1 Mg2 125.33(15)
C28 O2 C29 110.2(2)
C28 O2 Mg3 121.93(17)
C29 O2 Mg3 126.84(18)
N2 C1 C2 107.2(2)
N2 C1 C4 122.3(2)
C2 C1 C4 130.5(2)
C1 C2 C3 106.6(2)
N1 C3 C2 110.0(2)
N1 C3 C5 122.0(2)
C2 C3 C5 128.0(2)
N4 C6 C7 107.0(2)
N4 C6 C9 124.1(2)
C7 C6 C9 128.7(2)
C6 C7 C8 106.6(2)
N3 C8 C7 110.4(2)
N3 C8 C10 120.9(3)
C7 C8 C10 128.6(2)
N2 C11 N4 107.46(18)
N2 C11 C12 107.37(19)
N4 C11 C12 115.59(19)
N2 C11 Mg2 128.26(16)
N4 C11 Mg2 112.57(15)
C12 C11 Mg2 83.55(14)
N5 C12 N6 133.6(2)
N5 C12 C11 119.0(2)
N6 C12 C11 107.4(2)
N5 C12 Mg2 164.04(18)
N6 C12 Mg2 51.05(12)
C11 C12 Mg2 59.83(12)
N5 C13 C15 111.6(3)
N5 C13 C14 107.0(2)
C15 C13 C14 110.6(3)
N6 C16 C18 107.1(2)
N6 C16 C17 110.6(2)
C18 C16 C17 110.1(2)
C22 C19 C21 108.4(3)
C22 C19 C20 106.7(3)
C21 C19 C20 107.0(3)
C22 C19 Mg1 107.2(2)
C21 C19 Mg1 111.5(2)
C20 C19 Mg1 115.7(2)
C26 C23 C25 108.1(3)
C26 C23 C24 106.9(3)
C25 C23 C24 106.2(3)
C26 C23 Mg2 108.2(2)
C25 C23 Mg2 116.9(2)
C24 C23 Mg2 110.05(19)
O1 C27 C28 110.4(2)
O2 C28 C27 110.8(2)
O2 C29 C30 110.5(2)
O1 C30 C29 110.0(2)
C32 C31 C34 108.7(8)
C32 C31 C33 107.0(8)
C34 C31 C33 105.2(8)
C32 C31 Mg3 110.1(8)
C34 C31 Mg3 107.7(7)
C33 C31 Mg3 117.8(7)
C33A C31A C32A 109.6(10)
C33A C31A C34A 107.6(9)
C32A C31A C34A 107.7(10)
C33A C31A Mg3 115.1(9)
C32A C31A Mg3 111.5(9)
C34A C31A Mg3 104.9(8)
C37 C35 C38 108.1(4)
C37 C35 C36 106.7(3)
C38 C35 C36 107.7(4)
C37 C35 Mg3 109.0(3)
C38 C35 Mg3 116.1(2)
C36 C35 Mg3 108.7(3)
O3 C39 C40 103.5(3)
C41 C40 C39 103.9(3)
C40 C41 C42 113.9(4)
C41 C42 O3 109.3(3)
C42 O3 C39 107.7(3)
C42 O3 Mg3 120.5(2)
C39 O3 Mg3 126.2(3)

loop_
_geom_bond_atom_site_label_1
_geom_bond_atom_site_label_2
_geom_bond_distance
Mg1 N5 2.069(2)
Mg1 N3 2.104(2)
Mg1 N1 2.170(2)
Mg1 C19 2.169(3)
Mg2 N6 2.029(2)
Mg2 O1 2.1452(18)
Mg2 C23 2.172(3)
Mg2 C11 2.247(3)
Mg2 C12 2.583(3)
Mg3 O3 2.088(2)
Mg3 O2 2.097(2)
Mg3 C31A 2.102(13)
Mg3 C35 2.167(4)
Mg3 C31 2.197(13)
N1 C3 1.342(3)
N1 N2 1.379(3)
N2 C1 1.350(3)
N2 C11 1.464(3)
N3 C8 1.341(3)
N3 N4 1.379(3)
N4 C6 1.358(3)
N4 C11 1.474(3)
N5 C12 1.323(3)
N5 C13 1.475(3)
N6 C12 1.337(3)
N6 C16 1.468(3)
O1 C27 1.441(3)
O1 C30 1.449(3)
O2 C28 1.431(3)
O2 C29 1.447(3)
C1 C2 1.375(4)
C1 C4 1.489(4)
C2 C3 1.390(4)
C3 C5 1.485(4)
C6 C7 1.375(4)
C6 C9 1.491(4)
C7 C8 1.381(4)
C8 C10 1.497(4)
C11 C12 1.550(3)
C13 C15 1.513(5)
C13 C14 1.530(5)
C16 C18 1.529(4)
C16 C17 1.530(4)
C19 C22 1.526(5)
C19 C21 1.532(5)
C19 C20 1.535(5)
C23 C26 1.517(5)
C23 C25 1.527(5)
C23 C24 1.531(4)
C27 C28 1.492(4)
C29 C30 1.495(4)
C31 C32 1.521(12)
C31 C34 1.556(12)
C31 C33 1.592(13)
C31A C33A 1.538(16)
C31A C32A 1.533(16)
C31A C34A 1.553(14)
C35 C37 1.520(5)
C35 C38 1.529(6)
C35 C36 1.540(5)
C39 O3 1.489(4)
C39 C40 1.622(7)
C40 C41 1.380(6)
C41 C42 1.402(5)
C42 O3 1.447(4)
